data_1502853
loop_
_publ_author_name
'Rannoux, Claire'
'Roussi, Fanny'
'Retailleau, Pascal'
'Gu\'eritte, Fran\,coise'

_publ_section_title
;
 Direct and selective functionalization of a tetrahydro-beta-carboline at
 position 4.
;
_journal_issue 6
_journal_name_full 'Organic letters'
_journal_page_first 1240
_journal_page_last 1243
_journal_paper_doi 10.1021/ol100094s
_journal_volume 12
_journal_year 2010
_chemical_absolute_configuration syn
_chemical_formula_moiety 'C22 H26 N2 O8'
_chemical_formula_sum 'C22 H26 N2 O8'
_chemical_formula_weight 446.45
_chemical_name_systematic
; 
dimethyl 2-((3S)-2-acetyl-1-(ethoxycarbonyl)-3-(hydroxymethyl)
-2,3,4,9-tetrahydro-1H-pyrido[3,4-b]indol-4-yl)malonate 
;
_space_group_IT_number 19
_symmetry_cell_setting orthorhombic
_symmetry_space_group_name_Hall 'P 2ac 2ab'
_symmetry_space_group_name_H-M 'P 21 21 21'
_atom_sites_solution_hydrogens difmap
_atom_sites_solution_primary direct
_atom_sites_solution_secondary difmap
_audit_creation_method SHELXL-97
_cell_angle_alpha 90.00
_cell_angle_beta 90.00
_cell_angle_gamma 90.00
_cell_formula_units_Z 4
_cell_length_a 7.649(3)
_cell_length_b 11.673(4)
_cell_length_c 24.726(4)
_cell_measurement_reflns_used 1253
_cell_measurement_temperature 293(2)
_cell_measurement_theta_max 26.022
_cell_measurement_theta_min 0.407
_cell_volume 2207.7(12)
_computing_cell_refinement 'DENZO (Otwinowski & Minor, 1997); COLLECT (Nonius B.V., 1999)'
_computing_data_collection 'DENZO (Otwinowski & Minor, 1997); COLLECT (Nonius B.V., 1999)'
_computing_data_reduction 'SCALEPACK (Otwinowski & Minor, 1997)'
_computing_molecular_graphics 'PLATON (Spek, 2003)'
_computing_publication_material 'SHELXL97 (Sheldrick, 2008)'
_computing_structure_refinement 'SHELXL97 (Sheldrick, 2008); CRYSTALBUILDER (Welter, 2006)'
_computing_structure_solution 'SIR97 (Altomare et al., 1999)'
_diffrn_ambient_temperature 293(2)
_diffrn_measured_fraction_theta_full 0.987
_diffrn_measured_fraction_theta_max 0.987
_diffrn_measurement_device_type 'Nonius kappa-CCD diffractometer'
_diffrn_measurement_method 'phi and omega scans'
_diffrn_radiation_monochromator graphite
_diffrn_radiation_source 'fine-focus sealed tube'
_diffrn_radiation_type MoK\a
_diffrn_radiation_wavelength 0.71069
_diffrn_reflns_av_R_equivalents 0.0281
_diffrn_reflns_av_sigmaI/netI 0.0368
_diffrn_reflns_limit_h_max 9
_diffrn_reflns_limit_h_min -9
_diffrn_reflns_limit_k_max 13
_diffrn_reflns_limit_k_min -13
_diffrn_reflns_limit_l_max 29
_diffrn_reflns_limit_l_min -29
_diffrn_reflns_number 16217
_diffrn_reflns_theta_full 25.25
_diffrn_reflns_theta_max 25.25
_diffrn_reflns_theta_min 2.40
_exptl_absorpt_coefficient_mu 0.103
_exptl_absorpt_correction_T_max 0.979
_exptl_absorpt_correction_T_min 0.931
_exptl_absorpt_correction_type multi-scan
_exptl_absorpt_process_details 'Scalepack (Otwinowski & Minor, 1997)'
_exptl_crystal_colour colourless
_exptl_crystal_density_diffrn 1.343
_exptl_crystal_density_method 'not measured'
_exptl_crystal_description prism
_exptl_crystal_F_000 944
_exptl_crystal_size_max 0.40
_exptl_crystal_size_mid 0.32
_exptl_crystal_size_min 0.21
_refine_diff_density_max 0.265
_refine_diff_density_min -0.194
_refine_diff_density_rms 0.043
_refine_ls_extinction_method none
_refine_ls_goodness_of_fit_ref 1.058
_refine_ls_hydrogen_treatment constr
_refine_ls_matrix_type full
_refine_ls_number_parameters 294
_refine_ls_number_reflns 2273
_refine_ls_number_restraints 0
_refine_ls_restrained_S_all 1.058
_refine_ls_R_factor_all 0.0583
_refine_ls_R_factor_gt 0.0420
_refine_ls_shift/su_max 0.000
_refine_ls_shift/su_mean 0.000
_refine_ls_structure_factor_coef Fsqd
_refine_ls_weighting_details 'calc w=1/[\s^2^(Fo^2^)+(0.0608P)^2^+0.3344P] where P=(Fo^2^+2Fc^2^)/3'
_refine_ls_weighting_scheme calc
_refine_ls_wR_factor_gt 0.0988
_refine_ls_wR_factor_ref 0.1081
_reflns_number_gt 1838
_reflns_number_total 2272
_reflns_threshold_expression >2sigma(I)
_cod_data_source_file ol100094s_si_004.cif
_cod_data_source_block compound_17
_cod_database_code 1502853

loop_
_symmetry_equiv_pos_as_xyz
'x, y, z'
'-x+1/2, -y, z+1/2'
'x+1/2, -y+1/2, -z'
'-x, y+1/2, -z+1/2'

loop_
_atom_site_label
_atom_site_type_symbol
_atom_site_fract_x
_atom_site_fract_y
_atom_site_fract_z
_atom_site_U_iso_or_equiv
_atom_site_adp_type
_atom_site_occupancy
_atom_site_symmetry_multiplicity
_atom_site_calc_flag
_atom_site_refinement_flags
O1' O 0.5968(3) 0.6756(2) 0.30466(10) 0.0549(6) Uani 1 1 d .
O11 O 0.8542(4) 0.75942(19) 0.32571(9) 0.0538(7) Uani 1 1 d .
O17 O 0.3622(4) 0.4873(2) 0.31265(10) 0.0607(7) Uani 1 1 d .
H17O H 0.4181 0.5399 0.2991 0.091 Uiso 1 1 calc R
O2' O 0.8598(4) 0.4941(2) 0.25979(9) 0.0586(7) Uani 1 1 d .
O20 O 0.7597(3) 0.10175(17) 0.46751(9) 0.0473(6) Uani 1 1 d .
O23 O 0.9182(3) 0.22257(19) 0.37444(9) 0.0485(6) Uani 1 1 d .
O3' O 0.5087(3) 0.17395(19) 0.43324(10) 0.0537(6) Uani 1 1 d .
O4' O 1.0549(4) 0.3494(3) 0.42720(12) 0.0754(9) Uani 1 1 d .
N2 N 0.7329(4) 0.4622(2) 0.34083(9) 0.0360(6) Uani 1 1 d .
N9 N 0.8588(4) 0.6817(2) 0.44453(9) 0.0380(6) Uani 1 1 d .
H9N H 0.9142 0.7385 0.4304 0.046 Uiso 1 1 calc R
C1 C 0.8156(4) 0.5707(2) 0.35683(11) 0.0360(7) Uani 1 1 d .
H1 H 0.9407 0.5655 0.3487 0.043 Uiso 1 1 calc R
C3 C 0.5890(4) 0.4095(3) 0.37313(12) 0.0365(7) Uani 1 1 d .
H3 H 0.5720 0.3312 0.3598 0.044 Uiso 1 1 calc R
C4 C 0.6379(4) 0.4015(2) 0.43359(11) 0.0330(7) Uani 1 1 d .
H4 H 0.5284 0.3912 0.4536 0.040 Uiso 1 1 calc R
C5 C 0.6655(4) 0.5324(3) 0.55642(12) 0.0399(7) Uani 1 1 d .
H5 H 0.6024 0.4650 0.5612 0.048 Uiso 1 1 calc R
C6 C 0.7022(5) 0.6022(3) 0.59963(12) 0.0477(9) Uani 1 1 d .
H6 H 0.6631 0.5815 0.6339 0.057 Uiso 1 1 calc R
C7 C 0.7969(4) 0.7036(3) 0.59329(13) 0.0468(8) Uani 1 1 d .
H7 H 0.8200 0.7489 0.6234 0.056 Uiso 1 1 calc R
C8 C 0.8575(5) 0.7384(2) 0.54273(12) 0.0408(8) Uani 1 1 d .
H8 H 0.9218 0.8054 0.5385 0.049 Uiso 1 1 calc R
C10 C 0.7402(5) 0.6726(3) 0.32555(12) 0.0409(8) Uani 1 1 d .
C12 C 0.8055(6) 0.8628(3) 0.29573(15) 0.0577(10) Uani 1 1 d .
H12A H 0.7320 0.8416 0.2654 0.069 Uiso 1 1 calc R
H12B H 0.9102 0.8987 0.2815 0.069 Uiso 1 1 calc R
C13 C 0.7112(7) 0.9457(4) 0.33018(18) 0.0821(15) Uani 1 1 d .
H13A H 0.7837 0.9670 0.3602 0.123 Uiso 1 1 calc R
H13B H 0.6053 0.9114 0.3433 0.123 Uiso 1 1 calc R
H13C H 0.6832 1.0127 0.3094 0.123 Uiso 1 1 calc R
C14 C 0.7668(5) 0.4317(3) 0.28773(13) 0.0435(8) Uani 1 1 d .
C15 C 0.6946(6) 0.3208(3) 0.26564(14) 0.0623(11) Uani 1 1 d .
H15A H 0.7427 0.3068 0.2304 0.093 Uiso 1 1 calc R
H15B H 0.5696 0.3260 0.2631 0.093 Uiso 1 1 calc R
H15C H 0.7254 0.2590 0.2894 0.093 Uiso 1 1 calc R
C16 C 0.4142(4) 0.4728(3) 0.36730(13) 0.0447(8) Uani 1 1 d .
H16A H 0.3244 0.4303 0.3864 0.054 Uiso 1 1 calc R
H16B H 0.4240 0.5475 0.3842 0.054 Uiso 1 1 calc R
C18 C 0.7586(4) 0.2989(2) 0.44900(12) 0.0340(7) Uani 1 1 d .
H18 H 0.7929 0.3111 0.4867 0.041 Uiso 1 1 calc R
C19 C 0.6588(4) 0.1859(3) 0.44785(12) 0.0380(7) Uani 1 1 d .
C21 C 0.6768(5) -0.0090(3) 0.47495(16) 0.0575(10) Uani 1 1 d .
H21A H 0.5807 -0.0163 0.4502 0.086 Uiso 1 1 calc R
H21B H 0.6345 -0.0152 0.5114 0.086 Uiso 1 1 calc R
H21C H 0.7603 -0.0686 0.4682 0.086 Uiso 1 1 calc R
C22 C 0.9279(4) 0.2937(3) 0.41666(13) 0.0411(7) Uani 1 1 d .
C24 C 1.0765(6) 0.2155(4) 0.34140(16) 0.0662(11) Uani 1 1 d .
H24A H 1.1713 0.1870 0.3630 0.099 Uiso 1 1 calc R
H24B H 1.1055 0.2902 0.3279 0.099 Uiso 1 1 calc R
H24C H 1.0567 0.1645 0.3116 0.099 Uiso 1 1 calc R
C4A C 0.7137(4) 0.5140(2) 0.45150(12) 0.0331(6) Uani 1 1 d .
C4B C 0.7253(4) 0.5647(2) 0.50458(11) 0.0324(6) Uani 1 1 d .
C8A C 0.8178(4) 0.6688(2) 0.49896(11) 0.0338(7) Uani 1 1 d .
C9A C 0.7951(4) 0.5872(2) 0.41703(11) 0.0346(7) Uani 1 1 d .

loop_
_atom_site_aniso_label
_atom_site_aniso_U_11
_atom_site_aniso_U_22
_atom_site_aniso_U_33
_atom_site_aniso_U_23
_atom_site_aniso_U_13
_atom_site_aniso_U_12
O1' 0.0511(16) 0.0498(14) 0.0638(15) 0.0114(12) -0.0138(13) 0.0027(12)
O11 0.0633(16) 0.0443(13) 0.0537(14) 0.0158(10) -0.0124(13) -0.0135(13)
O17 0.0580(17) 0.0688(17) 0.0553(14) 0.0040(13) -0.0262(13) -0.0042(14)
O2' 0.0684(17) 0.0671(16) 0.0402(13) -0.0037(12) 0.0117(13) -0.0024(15)
O20 0.0443(14) 0.0316(11) 0.0662(15) 0.0120(10) 0.0091(12) 0.0012(10)
O23 0.0514(14) 0.0474(13) 0.0466(13) -0.0074(10) 0.0121(11) -0.0037(12)
O3' 0.0459(15) 0.0417(12) 0.0736(16) 0.0068(12) -0.0114(13) -0.0122(11)
O4' 0.0435(16) 0.099(2) 0.0838(19) -0.0327(18) 0.0146(14) -0.0278(16)
N2 0.0396(15) 0.0372(13) 0.0313(13) -0.0029(10) 0.0006(12) -0.0014(12)
N9 0.0464(15) 0.0313(12) 0.0362(13) 0.0023(11) -0.0010(12) -0.0070(12)
C1 0.0356(17) 0.0380(16) 0.0344(16) 0.0030(13) 0.0003(13) -0.0019(15)
C3 0.0428(17) 0.0314(15) 0.0353(16) -0.0021(13) -0.0025(14) -0.0032(14)
C4 0.0352(16) 0.0324(14) 0.0315(15) -0.0002(12) 0.0038(13) -0.0034(13)
C5 0.0463(18) 0.0351(16) 0.0384(17) 0.0029(13) 0.0001(15) -0.0047(14)
C6 0.057(2) 0.0511(19) 0.0347(17) 0.0000(14) 0.0031(16) -0.0029(18)
C7 0.057(2) 0.0435(17) 0.0399(17) -0.0091(14) -0.0089(16) -0.0023(18)
C8 0.0490(19) 0.0308(16) 0.0427(17) -0.0020(13) -0.0064(16) -0.0045(15)
C10 0.052(2) 0.0383(17) 0.0327(15) 0.0022(13) 0.0008(16) -0.0049(17)
C12 0.073(3) 0.0458(18) 0.054(2) 0.0183(17) 0.000(2) -0.0072(19)
C13 0.113(4) 0.059(2) 0.074(3) -0.004(2) 0.012(3) 0.008(3)
C14 0.047(2) 0.0470(18) 0.0362(16) -0.0052(15) -0.0010(16) 0.0070(17)
C15 0.074(3) 0.065(2) 0.0482(19) -0.0213(18) -0.0035(19) -0.003(2)
C16 0.0379(17) 0.0492(19) 0.0470(18) 0.0007(15) -0.0074(15) -0.0039(16)
C18 0.0344(16) 0.0318(14) 0.0358(15) -0.0011(13) 0.0018(14) -0.0035(13)
C19 0.0413(19) 0.0343(16) 0.0383(16) 0.0026(13) 0.0059(15) -0.0019(15)
C21 0.068(3) 0.0315(16) 0.073(2) 0.0064(16) 0.022(2) -0.0031(18)
C22 0.0405(18) 0.0377(16) 0.0453(18) -0.0021(15) 0.0004(15) -0.0039(16)
C24 0.068(3) 0.074(3) 0.057(2) -0.003(2) 0.027(2) 0.007(2)
C4A 0.0358(16) 0.0292(14) 0.0342(14) -0.0007(12) -0.0020(13) -0.0007(13)
C4B 0.0352(16) 0.0292(14) 0.0327(15) -0.0011(12) -0.0029(13) 0.0029(13)
C8A 0.0368(17) 0.0318(14) 0.0326(15) 0.0001(12) -0.0049(13) 0.0010(14)
C9A 0.0385(17) 0.0323(14) 0.0331(15) -0.0001(12) -0.0038(13) -0.0014(14)

loop_
_atom_type_symbol
_atom_type_description
_atom_type_scat_dispersion_real
_atom_type_scat_dispersion_imag
_atom_type_scat_source
C C 0.0033 0.0016 'International Tables Vol C Tables 4.2.6.8 and 6.1.1.4'
H H 0.0000 0.0000 'International Tables Vol C Tables 4.2.6.8 and 6.1.1.4'
N N 0.0061 0.0033 'International Tables Vol C Tables 4.2.6.8 and 6.1.1.4'
O O 0.0106 0.0060 'International Tables Vol C Tables 4.2.6.8 and 6.1.1.4'

loop_
_geom_angle_atom_site_label_1
_geom_angle_atom_site_label_2
_geom_angle_atom_site_label_3
_geom_angle
C10 O11 C12 117.2(3)
C16 O17 H17O 109.5
C19 O20 C21 116.5(3)
C22 O23 C24 115.2(3)
C14 N2 C1 113.3(3)
C14 N2 C3 122.7(3)
C1 N2 C3 121.9(2)
C9A N9 C8A 108.0(2)
C9A N9 H9N 126.0
C8A N9 H9N 126.0
N2 C1 C9A 109.3(2)
N2 C1 C10 111.8(2)
C9A C1 C10 111.1(3)
N2 C1 H1 108.2
C9A C1 H1 108.2
C10 C1 H1 108.2
N2 C3 C16 113.2(2)
N2 C3 C4 111.4(2)
C16 C3 C4 109.3(2)
N2 C3 H3 107.6
C16 C3 H3 107.6
C4 C3 H3 107.6
C4A C4 C3 109.1(2)
C4A C4 C18 111.8(2)
C3 C4 C18 115.2(2)
C4A C4 H4 106.8
C3 C4 H4 106.8
C18 C4 H4 106.8
C6 C5 C4B 118.8(3)
C6 C5 H5 120.6
C4B C5 H5 120.6
C5 C6 C7 121.5(3)
C5 C6 H6 119.3
C7 C6 H6 119.3
C8 C7 C6 121.3(3)
C8 C7 H7 119.4
C6 C7 H7 119.4
C8A C8 C7 117.2(3)
C8A C8 H8 121.4
C7 C8 H8 121.4
O1' C10 O11 124.7(3)
O1' C10 C1 125.3(3)
O11 C10 C1 110.0(3)
O11 C12 C13 111.9(3)
O11 C12 H12A 109.2
C13 C12 H12A 109.2
O11 C12 H12B 109.2
C13 C12 H12B 109.2
H12A C12 H12B 107.9
C12 C13 H13A 109.5
C12 C13 H13B 109.5
H13A C13 H13B 109.5
C12 C13 H13C 109.5
H13A C13 H13C 109.5
H13B C13 H13C 109.5
O2' C14 N2 119.2(3)
O2' C14 C15 121.1(3)
N2 C14 C15 119.7(3)
C14 C15 H15A 109.5
C14 C15 H15B 109.5
H15A C15 H15B 109.5
C14 C15 H15C 109.5
H15A C15 H15C 109.5
H15B C15 H15C 109.5
O17 C16 C3 113.0(3)
O17 C16 H16A 109.0
C3 C16 H16A 109.0
O17 C16 H16B 109.0
C3 C16 H16B 109.0
H16A C16 H16B 107.8
C22 C18 C19 112.4(2)
C22 C18 C4 113.9(2)
C19 C18 C4 111.3(2)
C22 C18 H18 106.2
C19 C18 H18 106.2
C4 C18 H18 106.2
O3' C19 O20 124.7(3)
O3' C19 C18 125.5(3)
O20 C19 C18 109.8(3)
O20 C21 H21A 109.5
O20 C21 H21B 109.5
H21A C21 H21B 109.5
O20 C21 H21C 109.5
H21A C21 H21C 109.5
H21B C21 H21C 109.5
O4' C22 O23 123.5(3)
O4' C22 C18 123.6(3)
O23 C22 C18 112.8(3)
O23 C24 H24A 109.5
O23 C24 H24B 109.5
H24A C24 H24B 109.5
O23 C24 H24C 109.5
H24A C24 H24C 109.5
H24B C24 H24C 109.5
C9A C4A C4B 106.5(2)
C9A C4A C4 122.8(3)
C4B C4A C4 130.6(3)
C5 C4B C8A 118.8(3)
C5 C4B C4A 134.1(3)
C8A C4B C4A 107.1(2)
C8 C8A N9 130.0(3)
C8 C8A C4B 122.4(3)
N9 C8A C4B 107.5(2)
C4A C9A N9 110.8(2)
C4A C9A C1 125.9(3)
N9 C9A C1 123.3(3)

loop_
_geom_bond_atom_site_label_1
_geom_bond_atom_site_label_2
_geom_bond_distance
O1' C10 1.212(4)
O11 C10 1.338(4)
O11 C12 1.464(4)
O17 C16 1.419(4)
O17 H17O 0.8200
O2' C14 1.230(4)
O20 C19 1.341(4)
O20 C21 1.451(4)
O23 C22 1.336(4)
O23 C24 1.463(4)
O3' C19 1.212(4)
O4' C22 1.198(4)
N2 C14 1.385(4)
N2 C1 1.470(4)
N2 C3 1.492(4)
N9 C9A 1.385(4)
N9 C8A 1.390(4)
N9 H9N 0.8600
C1 C9A 1.509(4)
C1 C10 1.532(4)
C1 H1 0.9800
C3 C16 1.535(4)
C3 C4 1.544(4)
C3 H3 0.9800
C4 C4A 1.501(4)
C4 C18 1.560(4)
C4 H4 0.9800
C5 C6 1.373(4)
C5 C4B 1.412(4)
C5 H5 0.9300
C6 C7 1.397(5)
C6 H6 0.9300
C7 C8 1.393(4)
C7 H7 0.9300
C8 C8A 1.386(4)
C8 H8 0.9300
C12 C13 1.478(6)
C12 H12A 0.9700
C12 H12B 0.9700
C13 H13A 0.9600
C13 H13B 0.9600
C13 H13C 0.9600
C14 C15 1.509(5)
C15 H15A 0.9600
C15 H15B 0.9600
C15 H15C 0.9600
C16 H16A 0.9700
C16 H16B 0.9700
C18 C22 1.523(4)
C18 C19 1.524(4)
C18 H18 0.9800
C21 H21A 0.9600
C21 H21B 0.9600
C21 H21C 0.9600
C24 H24A 0.9600
C24 H24B 0.9600
C24 H24C 0.9600
C4A C9A 1.358(4)
C4A C4B 1.443(4)
C4B C8A 1.413(4)

loop_
_geom_torsion_atom_site_label_1
_geom_torsion_atom_site_label_2
_geom_torsion_atom_site_label_3
_geom_torsion_atom_site_label_4
_geom_torsion
C14 N2 C1 C9A -171.2(3)
C3 N2 C1 C9A 24.9(4)
C14 N2 C1 C10 65.3(3)
C3 N2 C1 C10 -98.5(3)
C14 N2 C3 C16 -88.9(3)
C1 N2 C3 C16 73.4(3)
C14 N2 C3 C4 147.4(3)
C1 N2 C3 C4 -50.3(3)
N2 C3 C4 C4A 46.5(3)
C16 C3 C4 C4A -79.3(3)
N2 C3 C4 C18 -80.1(3)
C16 C3 C4 C18 154.0(2)
C4B C5 C6 C7 -0.1(5)
C5 C6 C7 C8 0.3(5)
C6 C7 C8 C8A 0.8(5)
C12 O11 C10 O1' -3.7(5)
C12 O11 C10 C1 177.8(3)
N2 C1 C10 O1' 23.7(4)
C9A C1 C10 O1' -98.7(4)
N2 C1 C10 O11 -157.7(2)
C9A C1 C10 O11 79.8(3)
C10 O11 C12 C13 90.7(4)
C1 N2 C14 O2' 0.6(4)
C3 N2 C14 O2' 164.3(3)
C1 N2 C14 C15 178.5(3)
C3 N2 C14 C15 -17.8(5)
N2 C3 C16 O17 53.3(3)
C4 C3 C16 O17 178.0(3)
C4A C4 C18 C22 -70.1(3)
C3 C4 C18 C22 55.1(3)
C4A C4 C18 C19 161.5(2)
C3 C4 C18 C19 -73.3(3)
C21 O20 C19 O3' -4.5(5)
C21 O20 C19 C18 173.1(3)
C22 C18 C19 O3' -124.2(3)
C4 C18 C19 O3' 5.0(4)
C22 C18 C19 O20 58.2(3)
C4 C18 C19 O20 -172.5(2)
C24 O23 C22 O4' 0.8(5)
C24 O23 C22 C18 179.2(3)
C19 C18 C22 O4' -150.4(3)
C4 C18 C22 O4' 81.8(4)
C19 C18 C22 O23 31.3(4)
C4 C18 C22 O23 -96.6(3)
C3 C4 C4A C9A -26.4(4)
C18 C4 C4A C9A 102.2(3)
C3 C4 C4A C4B 156.6(3)
C18 C4 C4A C4B -74.8(4)
C6 C5 C4B C8A -1.2(4)
C6 C5 C4B C4A 179.2(3)
C9A C4A C4B C5 179.1(3)
C4 C4A C4B C5 -3.6(6)
C9A C4A C4B C8A -0.6(3)
C4 C4A C4B C8A 176.7(3)
C7 C8 C8A N9 179.5(3)
C7 C8 C8A C4B -2.1(5)
C9A N9 C8A C8 177.9(3)
C9A N9 C8A C4B -0.7(3)
C5 C4B C8A C8 2.4(4)
C4A C4B C8A C8 -177.9(3)
C5 C4B C8A N9 -178.9(3)
C4A C4B C8A N9 0.8(3)
C4B C4A C9A N9 0.2(4)
C4 C4A C9A N9 -177.4(3)
C4B C4A C9A C1 -179.8(3)
C4 C4A C9A C1 2.6(5)
C8A N9 C9A C4A 0.3(4)
C8A N9 C9A C1 -179.7(3)
N2 C1 C9A C4A 0.1(4)
C10 C1 C9A C4A 124.0(3)
N2 C1 C9A N9 -179.8(3)
C10 C1 C9A N9 -56.0(4)
